data_7063971
loop_
_publ_author_name
'Pradhan, Priyankar'
'Shaikh Sumaiya, A.'
'Jagadeesh Babu, N.'
'Sudhakar, Gangarajula'

_publ_section_title
;
 Cascade reaction of 2-bromo-2H-azirine-2-carboxylate with malonic esters:
 facile access to highly substituted pyrrolinones
;
_journal_issue 36
_journal_name_full 'New Journal of Chemistry'
_journal_page_first 15573
_journal_page_last 15577
_journal_paper_doi 10.1039/D5NJ02356D
_journal_volume 49
_journal_year 2025
_chemical_formula_moiety 'C27 H23 N O6'
_chemical_formula_sum 'C27 H23 N O6'
_chemical_formula_weight 457.46
_chemical_name_systematic '3-benzyl 4-methyl 3-(benzyloxy)-2-oxo-5-phenyl-2,3-dihydro-1H-pyrrole-3,4-dicarboxylate'
_space_group_crystal_system monoclinic
_space_group_IT_number 14
_space_group_name_Hall '-P 2yn'
_space_group_name_H-M_alt 'P 1 21/n 1'
_atom_sites_solution_hydrogens mixed
_audit_creation_method SHELXL-2019/3
_audit_update_record
;
2025-04-27 deposited with the CCDC.	2025-08-25 downloaded from the CCDC.
;
_cell_angle_alpha 90
_cell_angle_beta 115.853(8)
_cell_angle_gamma 90
_cell_formula_units_Z 4
_cell_length_a 14.616(4)
_cell_length_b 11.710(3)
_cell_length_c 15.622(4)
_cell_measurement_reflns_used 7295
_cell_measurement_temperature 294(2)
_cell_measurement_theta_max 25.839
_cell_measurement_theta_min 2.263
_cell_volume 2406.2(11)
_computing_cell_refinement 'SAINT V8.41 (Bruker AXS LLC, 2019)'
_computing_data_collection 'Bruker APEX5 v2023.9-0'
_computing_data_reduction 'SAINT V8.41 (Bruker AXS LLC, 2019)'
_computing_structure_refinement 'SHELXL-2019/2 (Sheldrick, 2019)'
_computing_structure_solution 'SHELXT 2018/2 (Sheldrick, 2018)'
_diffrn_ambient_temperature 294(2)
_diffrn_measured_fraction_theta_full 0.999
_diffrn_measured_fraction_theta_max 0.995
_diffrn_measurement_device_type 'Bruker D8 VENTURE PHOTON C14 HPAD'
_diffrn_measurement_method '\w and \f'
_diffrn_radiation_type MoK\a
_diffrn_radiation_wavelength 0.71073
_diffrn_reflns_av_R_equivalents 0.0434
_diffrn_reflns_av_unetI/netI 0.0286
_diffrn_reflns_Laue_measured_fraction_full 0.999
_diffrn_reflns_Laue_measured_fraction_max 0.995
_diffrn_reflns_limit_h_max 18
_diffrn_reflns_limit_h_min -18
_diffrn_reflns_limit_k_max 14
_diffrn_reflns_limit_k_min -14
_diffrn_reflns_limit_l_max 19
_diffrn_reflns_limit_l_min -19
_diffrn_reflns_number 34120
_diffrn_reflns_point_group_measured_fraction_full 0.999
_diffrn_reflns_point_group_measured_fraction_max 0.995
_diffrn_reflns_theta_full 25.242
_diffrn_reflns_theta_max 26.429
_diffrn_reflns_theta_min 2.263
_diffrn_source microfocus
_exptl_absorpt_coefficient_mu 0.090
_exptl_absorpt_correction_T_max 0.7454
_exptl_absorpt_correction_T_min 0.6813
_exptl_absorpt_correction_type multi-scan
_exptl_absorpt_process_details
;
 SADABS 2016/2: Krause, L., Herbst-Irmer, R., Sheldrick G.M. & Stalke D.,
 J. Appl. Cryst. 48 (2015) 3-10
;
_exptl_crystal_density_diffrn 1.263
_exptl_crystal_description BLOCK
_exptl_crystal_F_000 960
_exptl_crystal_recrystallization_method 'Re-crystallisation from solvent: Dichloroform and Pentane'
_exptl_crystal_size_max 0.240
_exptl_crystal_size_mid 0.162
_exptl_crystal_size_min 0.124
_refine_diff_density_max 0.299
_refine_diff_density_min -0.339
_refine_diff_density_rms 0.036
_refine_ls_extinction_method none
_refine_ls_goodness_of_fit_ref 1.029
_refine_ls_hydrogen_treatment mixed
_refine_ls_matrix_type full
_refine_ls_number_parameters 331
_refine_ls_number_reflns 4936
_refine_ls_number_restraints 252
_refine_ls_restrained_S_all 1.070
_refine_ls_R_factor_all 0.0749
_refine_ls_R_factor_gt 0.0502
_refine_ls_shift/su_max 0.000
_refine_ls_shift/su_mean 0.000
_refine_ls_structure_factor_coef Fsqd
_refine_ls_weighting_details 'w=1/[\s^2^(Fo^2^)+(0.0781P)^2^+0.6191P] where P=(Fo^2^+2Fc^2^)/3'
_refine_ls_weighting_scheme calc
_refine_ls_wR_factor_gt 0.1375
_refine_ls_wR_factor_ref 0.1600
_reflns_Friedel_coverage 0.000
_reflns_number_gt 3379
_reflns_number_total 4936
_reflns_threshold_expression 'I > 2\s(I)'
_cod_data_source_file d5nj02356d2.cif
_cod_data_source_block mo_VA146_0m
_cod_depositor_comments 'Adding full bibliography for 7063970--7063971.cif.'
_cod_original_cell_volume 2406.3(10)
_cod_original_sg_symbol_H-M 'P 21/n'
_cod_database_code 7063971
_shelx_shelxl_version_number 2019/3
_shelx_space_group_comment
;
The symmetry employed for this shelxl refinement is uniquely defined
by the following loop, which should always be used as a source of
symmetry information in preference to the above space-group names.
They are only intended as comments.
;
_shelx_estimated_absorpt_t_min 0.979
_shelx_estimated_absorpt_t_max 0.989

loop_
_space_group_symop_operation_xyz
'x, y, z'
'-x+1/2, y+1/2, -z+1/2'
'-x, -y, -z'
'x-1/2, -y-1/2, z-1/2'

loop_
_atom_site_label
_atom_site_type_symbol
_atom_site_fract_x
_atom_site_fract_y
_atom_site_fract_z
_atom_site_U_iso_or_equiv
_atom_site_adp_type
_atom_site_occupancy
_atom_site_site_symmetry_order
_atom_site_calc_flag
_atom_site_refinement_flags_posn
_atom_site_refinement_flags_adp
_atom_site_refinement_flags_occupancy
_atom_site_disorder_assembly
_atom_site_disorder_group
O1 O 0.13194(11) 0.64647(13) 0.71492(11) 0.0675(4) Uani 1 1 d . . . . .
O2 O 0.28461(9) 0.45966(10) 0.77960(8) 0.0522(3) Uani 1 1 d . . . . .
O3 O 0.15215(11) 0.36190(12) 0.62067(10) 0.0673(4) Uani 1 1 d . . . . .
O4 O 0.15387(11) 0.51264(12) 0.53331(9) 0.0652(4) Uani 1 1 d . . . . .
O5 O 0.49605(13) 0.51166(15) 0.66325(16) 0.0959(6) Uani 1 1 d . . . . .
O6 O 0.37575(12) 0.38439(12) 0.64603(12) 0.0730(4) Uani 1 1 d . . . . .
N1 N 0.26510(11) 0.72352(14) 0.69338(11) 0.0493(4) Uani 1 1 d . . . . .
H1N H 0.2550(15) 0.7917(19) 0.7002(14) 0.054(6) Uiso 1 1 d . . . . .
C1 C 0.34489(13) 0.68312(15) 0.67559(12) 0.0463(4) Uani 1 1 d . . . . .
C2 C 0.34681(13) 0.56723(15) 0.67783(12) 0.0465(4) Uani 1 1 d . . . . .
C3 C 0.25901(13) 0.52491(15) 0.69555(12) 0.0456(4) Uani 1 1 d . . . . .
C4 C 0.20772(13) 0.63846(15) 0.70257(13) 0.0489(4) Uani 1 1 d . . . . .
C5 C 0.40646(14) 0.76825(16) 0.65452(13) 0.0504(4) Uani 1 1 d . . . . .
C6 C 0.4381(2) 0.7495(2) 0.58403(18) 0.0785(7) Uani 1 1 d . . . . .
H6 H 0.422562 0.681187 0.550298 0.094 Uiso 1 1 calc R U . . .
C7 C 0.4929(3) 0.8329(2) 0.5642(2) 0.1002(10) Uani 1 1 d . . . . .
H7 H 0.513561 0.820448 0.516446 0.120 Uiso 1 1 calc R U . . .
C8 C 0.5172(2) 0.9340(2) 0.6139(2) 0.0880(8) Uani 1 1 d . . . . .
H8 H 0.555550 0.988688 0.600872 0.106 Uiso 1 1 calc R U . . .
C9 C 0.48524(17) 0.95397(19) 0.68223(16) 0.0678(6) Uani 1 1 d . . . . .
H9 H 0.500987 1.022618 0.715487 0.081 Uiso 1 1 calc R U . . .
C10 C 0.42925(15) 0.87200(16) 0.70214(14) 0.0555(5) Uani 1 1 d . . . . .
H10 H 0.406512 0.886606 0.748162 0.067 Uiso 1 1 calc R U . . .
C11 C 0.3597(2) 0.5130(2) 0.86404(14) 0.0847(8) Uani 1 1 d . . . . .
H11A H 0.342321 0.592468 0.866352 0.102 Uiso 1 1 calc R U . . .
H11B H 0.425906 0.509755 0.863759 0.102 Uiso 1 1 calc R U . . .
C12 C 0.36244(12) 0.45071(12) 0.94838(9) 0.0607(5) Uani 1 1 d G U . . .
C13 C 0.30439(13) 0.48621(15) 0.99412(13) 0.0992(9) Uani 1 1 d G U . . .
H13 H 0.262804 0.550112 0.972284 0.119 Uiso 1 1 calc R U . . .
C14 C 0.30849(16) 0.4262(2) 1.07248(14) 0.1215(11) Uani 1 1 d G U . . .
H14 H 0.269648 0.449969 1.103086 0.146 Uiso 1 1 calc R U . . .
C15 C 0.37064(17) 0.33071(19) 1.10512(11) 0.1091(10) Uani 1 1 d G U . . .
H15 H 0.373384 0.290563 1.157550 0.131 Uiso 1 1 calc R U . . .
C16 C 0.42869(14) 0.29520(13) 1.05938(12) 0.0914(8) Uani 1 1 d G U . . .
H16 H 0.470276 0.231298 1.081213 0.110 Uiso 1 1 calc R U . . .
C17 C 0.42459(11) 0.35520(13) 0.98101(11) 0.0705(6) Uani 1 1 d G U . . .
H17 H 0.463433 0.331440 0.950411 0.085 Uiso 1 1 calc R U . . .
C18 C 0.18317(14) 0.45356(17) 0.61366(13) 0.0492(4) Uani 1 1 d . . . . .
C19 C 0.09126(16) 0.4541(2) 0.44511(14) 0.0679(6) Uani 1 1 d . . . . .
H19A H 0.044327 0.508399 0.400688 0.081 Uiso 1 1 calc R U . A 1
H19B H 0.051486 0.395839 0.457595 0.081 Uiso 1 1 calc R U . A 1
C26 C 0.41570(15) 0.48946(17) 0.66202(14) 0.0566(5) Uani 1 1 d . . . . .
C27 C 0.4284(2) 0.2957(2) 0.6222(2) 0.1002(9) Uani 1 1 d . . . . .
H27A H 0.390616 0.225816 0.611126 0.150 Uiso 1 1 calc R U . . .
H27B H 0.494641 0.285343 0.673758 0.150 Uiso 1 1 calc R U . . .
H27C H 0.435020 0.316749 0.565791 0.150 Uiso 1 1 calc R U . . .
C20 C 0.1542(5) 0.3982(6) 0.3993(6) 0.0669(15) Uani 0.563(8) 1 d G U P B 1
C21 C 0.2320(5) 0.4532(5) 0.3873(5) 0.0940(15) Uani 0.563(8) 1 d G U P B 1
H21 H 0.249113 0.528017 0.408154 0.113 Uiso 0.563(8) 1 calc R U P B 1
C22 C 0.2842(4) 0.3965(7) 0.3440(4) 0.1094(18) Uani 0.563(8) 1 d G U P B 1
H22 H 0.336289 0.433295 0.335900 0.131 Uiso 0.563(8) 1 calc R U P B 1
C23 C 0.2586(4) 0.2847(6) 0.3128(4) 0.1144(19) Uani 0.563(8) 1 d G U P B 1
H23 H 0.293557 0.246730 0.283793 0.137 Uiso 0.563(8) 1 calc R U P B 1
C24 C 0.1808(5) 0.2297(5) 0.3248(5) 0.1151(18) Uani 0.563(8) 1 d G U P B 1
H24 H 0.163649 0.154886 0.303939 0.138 Uiso 0.563(8) 1 calc R U P B 1
C25 C 0.1285(5) 0.2864(6) 0.3681(6) 0.0936(15) Uani 0.563(8) 1 d G U P B 1
H25 H 0.076472 0.249607 0.376193 0.112 Uiso 0.563(8) 1 calc R U P B 1
C20D C 0.1577(7) 0.4119(9) 0.4068(8) 0.0747(19) Uani 0.437(8) 1 d G U P B 2
C21D C 0.2219(7) 0.4936(7) 0.3977(7) 0.0911(17) Uani 0.437(8) 1 d G U P B 2
H21D H 0.221440 0.567875 0.418540 0.109 Uiso 0.437(8) 1 calc R U P B 2
C22D C 0.2867(5) 0.4643(7) 0.3574(5) 0.105(2) Uani 0.437(8) 1 d G U P B 2
H22D H 0.329616 0.518990 0.351249 0.126 Uiso 0.437(8) 1 calc R U P B 2
C23D C 0.2874(5) 0.3533(8) 0.3262(5) 0.108(2) Uani 0.437(8) 1 d G U P B 2
H23D H 0.330736 0.333677 0.299194 0.130 Uiso 0.437(8) 1 calc R U P B 2
C24D C 0.2232(6) 0.2715(7) 0.3353(6) 0.114(2) Uani 0.437(8) 1 d G U P B 2
H24D H 0.223680 0.197248 0.314429 0.137 Uiso 0.437(8) 1 calc R U P B 2
C25D C 0.1584(6) 0.3008(8) 0.3756(8) 0.0964(18) Uani 0.437(8) 1 d G U P B 2
H25D H 0.115503 0.246131 0.381720 0.116 Uiso 0.437(8) 1 calc R U P B 2

loop_
_atom_site_aniso_label
_atom_site_aniso_U_11
_atom_site_aniso_U_22
_atom_site_aniso_U_33
_atom_site_aniso_U_23
_atom_site_aniso_U_13
_atom_site_aniso_U_12
O1 0.0588(8) 0.0665(9) 0.0878(10) -0.0097(8) 0.0417(8) -0.0036(7)
O2 0.0575(8) 0.0476(7) 0.0428(6) 0.0009(5) 0.0138(6) -0.0104(5)
O3 0.0761(9) 0.0605(9) 0.0571(8) -0.0066(7) 0.0214(7) -0.0240(7)
O4 0.0718(9) 0.0636(9) 0.0448(7) 0.0024(6) 0.0110(6) -0.0069(7)
O5 0.0748(11) 0.0713(11) 0.1660(19) -0.0008(11) 0.0752(13) 0.0040(9)
O6 0.0795(10) 0.0453(8) 0.1053(12) -0.0086(7) 0.0506(9) 0.0047(7)
N1 0.0519(9) 0.0383(9) 0.0582(9) -0.0008(7) 0.0245(7) 0.0027(7)
C1 0.0469(9) 0.0450(10) 0.0439(9) 0.0004(7) 0.0170(8) -0.0001(7)
C2 0.0449(9) 0.0429(10) 0.0489(9) 0.0008(7) 0.0178(8) 0.0001(7)
C3 0.0467(9) 0.0424(9) 0.0445(9) 0.0015(7) 0.0171(8) -0.0019(7)
C4 0.0479(10) 0.0486(10) 0.0489(9) -0.0029(8) 0.0201(8) -0.0010(8)
C5 0.0551(10) 0.0465(10) 0.0506(10) 0.0059(8) 0.0241(8) 0.0021(8)
C6 0.1162(19) 0.0582(13) 0.0872(16) -0.0033(12) 0.0686(16) -0.0042(13)
C7 0.150(3) 0.0772(18) 0.125(2) 0.0054(17) 0.108(2) -0.0040(18)
C8 0.1042(19) 0.0710(17) 0.112(2) 0.0152(15) 0.0686(18) -0.0119(14)
C9 0.0753(14) 0.0571(13) 0.0684(13) 0.0039(10) 0.0290(12) -0.0135(10)
C10 0.0631(11) 0.0515(11) 0.0524(10) 0.0016(8) 0.0256(9) -0.0069(9)
C11 0.1017(18) 0.0775(16) 0.0469(11) 0.0012(10) 0.0064(11) -0.0381(14)
C12 0.0650(12) 0.0586(12) 0.0450(10) -0.0048(8) 0.0114(9) -0.0127(10)
C13 0.0965(19) 0.108(2) 0.0854(18) 0.0009(15) 0.0324(15) 0.0265(16)
C14 0.125(2) 0.168(3) 0.093(2) 0.003(2) 0.067(2) 0.012(2)
C15 0.117(2) 0.133(3) 0.0712(16) 0.0160(17) 0.0354(16) -0.015(2)
C16 0.0883(17) 0.0760(16) 0.0762(16) 0.0159(13) 0.0046(13) -0.0050(13)
C17 0.0689(13) 0.0668(14) 0.0650(13) -0.0062(11) 0.0190(11) -0.0074(11)
C18 0.0472(9) 0.0518(11) 0.0474(10) -0.0025(8) 0.0195(8) -0.0011(8)
C19 0.0559(12) 0.0903(16) 0.0453(10) -0.0061(10) 0.0108(9) -0.0027(11)
C26 0.0565(11) 0.0495(11) 0.0678(12) 0.0035(9) 0.0308(10) 0.0050(9)
C27 0.123(2) 0.0618(15) 0.135(3) -0.0089(16) 0.074(2) 0.0232(15)
C20 0.056(2) 0.098(3) 0.045(2) 0.004(2) 0.020(2) 0.004(2)
C21 0.077(3) 0.129(4) 0.088(3) -0.005(3) 0.047(2) -0.003(3)
C22 0.092(3) 0.147(5) 0.108(3) -0.017(4) 0.061(2) 0.001(3)
C23 0.102(3) 0.152(5) 0.110(3) -0.022(4) 0.065(3) 0.004(3)
C24 0.097(4) 0.131(4) 0.118(3) -0.032(3) 0.048(3) 0.003(3)
C25 0.079(3) 0.112(3) 0.093(3) -0.013(3) 0.041(3) 0.007(3)
C20D 0.061(3) 0.107(4) 0.049(3) 0.000(3) 0.018(3) 0.002(3)
C21D 0.070(3) 0.129(4) 0.087(3) -0.001(3) 0.046(2) 0.004(3)
C22D 0.088(3) 0.145(5) 0.100(4) -0.009(4) 0.058(3) 0.006(4)
C23D 0.096(3) 0.146(5) 0.102(3) -0.025(4) 0.060(3) 0.004(3)
C24D 0.096(4) 0.145(4) 0.113(4) -0.028(4) 0.056(3) 0.001(3)
C25D 0.083(4) 0.120(4) 0.091(3) -0.015(3) 0.043(3) 0.005(3)

loop_
_atom_type_symbol
_atom_type_description
_atom_type_scat_dispersion_real
_atom_type_scat_dispersion_imag
_atom_type_scat_source
C C 0.0033 0.0016 'International Tables Vol C Tables 4.2.6.8 and 6.1.1.4'
H H 0.0000 0.0000 'International Tables Vol C Tables 4.2.6.8 and 6.1.1.4'
O O 0.0106 0.0060 'International Tables Vol C Tables 4.2.6.8 and 6.1.1.4'
N N 0.0061 0.0033 'International Tables Vol C Tables 4.2.6.8 and 6.1.1.4'

loop_
_geom_angle_atom_site_label_1
_geom_angle_atom_site_label_2
_geom_angle_atom_site_label_3
_geom_angle
_geom_angle_site_symmetry_1
_geom_angle_site_symmetry_3
_geom_angle_publ_flag
C3 O2 C11 113.70(14) . . ?
C18 O4 C19 117.44(16) . . ?
C26 O6 C27 118.32(19) . . ?
C4 N1 C1 112.55(16) . . ?
C4 N1 H1N 123.0(14) . . ?
C1 N1 H1N 124.4(14) . . ?
C2 C1 N1 110.10(16) . . ?
C2 C1 C5 132.41(17) . . ?
N1 C1 C5 117.42(16) . . ?
C1 C2 C26 128.96(17) . . ?
C1 C2 C3 108.86(15) . . ?
C26 C2 C3 122.12(16) . . ?
O2 C3 C2 116.34(14) . . ?
O2 C3 C18 106.42(14) . . ?
C2 C3 C18 113.02(14) . . ?
O2 C3 C4 109.62(14) . . ?
C2 C3 C4 101.94(14) . . ?
C18 C3 C4 109.35(14) . . ?
O1 C4 N1 127.97(18) . . ?
O1 C4 C3 125.59(17) . . ?
N1 C4 C3 106.43(15) . . ?
C6 C5 C10 118.67(19) . . ?
C6 C5 C1 121.24(18) . . ?
C10 C5 C1 120.00(17) . . ?
C7 C6 C5 119.6(2) . . ?
C7 C6 H6 120.2 . . ?
C5 C6 H6 120.2 . . ?
C8 C7 C6 120.9(2) . . ?
C8 C7 H7 119.5 . . ?
C6 C7 H7 119.5 . . ?
C9 C8 C7 119.9(2) . . ?
C9 C8 H8 120.0 . . ?
C7 C8 H8 120.0 . . ?
C8 C9 C10 119.8(2) . . ?
C8 C9 H9 120.1 . . ?
C10 C9 H9 120.1 . . ?
C9 C10 C5 120.98(19) . . ?
C9 C10 H10 119.5 . . ?
C5 C10 H10 119.5 . . ?
O2 C11 C12 108.27(16) . . ?
O2 C11 H11A 110.0 . . ?
C12 C11 H11A 110.0 . . ?
O2 C11 H11B 110.0 . . ?
C12 C11 H11B 110.0 . . ?
H11A C11 H11B 108.4 . . ?
C13 C12 C17 120.0 . . ?
C13 C12 C11 121.40(17) . . ?
C17 C12 C11 118.60(17) . . ?
C14 C13 C12 120.0 . . ?
C14 C13 H13 120.0 . . ?
C12 C13 H13 120.0 . . ?
C13 C14 C15 120.0 . . ?
C13 C14 H14 120.0 . . ?
C15 C14 H14 120.0 . . ?
C16 C15 C14 120.0 . . ?
C16 C15 H15 120.0 . . ?
C14 C15 H15 120.0 . . ?
C15 C16 C17 120.0 . . ?
C15 C16 H16 120.0 . . ?
C17 C16 H16 120.0 . . ?
C16 C17 C12 120.0 . . ?
C16 C17 H17 120.0 . . ?
C12 C17 H17 120.0 . . ?
O3 C18 O4 125.31(17) . . ?
O3 C18 C3 125.74(17) . . ?
O4 C18 C3 108.89(16) . . ?
C20D C19 O4 107.3(5) . . ?
O4 C19 C20 112.7(3) . . ?
O4 C19 H19A 109.1 . . ?
C20 C19 H19A 109.1 . . ?
O4 C19 H19B 109.1 . . ?
C20 C19 H19B 109.1 . . ?
H19A C19 H19B 107.8 . . ?
O5 C26 O6 123.30(19) . . ?
O5 C26 C2 127.49(19) . . ?
O6 C26 C2 109.21(17) . . ?
O6 C27 H27A 109.5 . . ?
O6 C27 H27B 109.5 . . ?
H27A C27 H27B 109.5 . . ?
O6 C27 H27C 109.5 . . ?
H27A C27 H27C 109.5 . . ?
H27B C27 H27C 109.5 . . ?
C21 C20 C25 120.0 . . ?
C21 C20 C19 123.8(4) . . ?
C25 C20 C19 116.2(4) . . ?
C20 C21 C22 120.0 . . ?
C20 C21 H21 120.0 . . ?
C22 C21 H21 120.0 . . ?
C21 C22 C23 120.0 . . ?
C21 C22 H22 120.0 . . ?
C23 C22 H22 120.0 . . ?
C24 C23 C22 120.0 . . ?
C24 C23 H23 120.0 . . ?
C22 C23 H23 120.0 . . ?
C25 C24 C23 120.0 . . ?
C25 C24 H24 120.0 . . ?
C23 C24 H24 120.0 . . ?
C24 C25 C20 120.0 . . ?
C24 C25 H25 120.0 . . ?
C20 C25 H25 120.0 . . ?
C21D C20D C25D 120.0 . . ?
C21D C20D C19 114.5(6) . . ?
C25D C20D C19 125.4(6) . . ?
C22D C21D C20D 120.0 . . ?
C22D C21D H21D 120.0 . . ?
C20D C21D H21D 120.0 . . ?
C21D C22D C23D 120.0 . . ?
C21D C22D H22D 120.0 . . ?
C23D C22D H22D 120.0 . . ?
C24D C23D C22D 120.0 . . ?
C24D C23D H23D 120.0 . . ?
C22D C23D H23D 120.0 . . ?
C23D C24D C25D 120.0 . . ?
C23D C24D H24D 120.0 . . ?
C25D C24D H24D 120.0 . . ?
C24D C25D C20D 120.0 . . ?
C24D C25D H25D 120.0 . . ?
C20D C25D H25D 120.0 . . ?

loop_
_geom_bond_atom_site_label_1
_geom_bond_atom_site_label_2
_geom_bond_distance
_geom_bond_site_symmetry_2
_geom_bond_publ_flag
O1 C4 1.208(2) . ?
O2 C3 1.421(2) . ?
O2 C11 1.439(2) . ?
O3 C18 1.189(2) . ?
O4 C18 1.330(2) . ?
O4 C19 1.451(2) . ?
O5 C26 1.195(2) . ?
O6 C26 1.338(2) . ?
O6 C27 1.434(3) . ?
N1 C4 1.350(2) . ?
N1 C1 1.394(2) . ?
N1 H1N 0.83(2) . ?
C1 C2 1.358(3) . ?
C1 C5 1.473(3) . ?
C2 C26 1.456(3) . ?
C2 C3 1.510(2) . ?
C3 C18 1.525(2) . ?
C3 C4 1.554(3) . ?
C5 C6 1.385(3) . ?
C5 C10 1.387(3) . ?
C6 C7 1.381(3) . ?
C6 H6 0.9300 . ?
C7 C8 1.376(4) . ?
C7 H7 0.9300 . ?
C8 C9 1.359(3) . ?
C8 H8 0.9300 . ?
C9 C10 1.382(3) . ?
C9 H9 0.9300 . ?
C10 H10 0.9300 . ?
C11 C12 1.491(2) . ?
C11 H11A 0.9700 . ?
C11 H11B 0.9700 . ?
C12 C13 1.3900 . ?
C12 C17 1.3900 . ?
C13 C14 1.3900 . ?
C13 H13 0.9300 . ?
C14 C15 1.3900 . ?
C14 H14 0.9300 . ?
C15 C16 1.3900 . ?
C15 H15 0.9300 . ?
C16 C17 1.3900 . ?
C16 H16 0.9300 . ?
C17 H17 0.9300 . ?
C19 C20D 1.433(5) . ?
C19 C20 1.536(4) . ?
C19 H19A 0.9700 . ?
C19 H19B 0.9700 . ?
C27 H27A 0.9600 . ?
C27 H27B 0.9600 . ?
C27 H27C 0.9600 . ?
C20 C21 1.3900 . ?
C20 C25 1.3900 . ?
C21 C22 1.3900 . ?
C21 H21 0.9300 . ?
C22 C23 1.3900 . ?
C22 H22 0.9300 . ?
C23 C24 1.3900 . ?
C23 H23 0.9300 . ?
C24 C25 1.3900 . ?
C24 H24 0.9300 . ?
C25 H25 0.9300 . ?
C20D C21D 1.3900 . ?
C20D C25D 1.3900 . ?
C21D C22D 1.3900 . ?
C21D H21D 0.9300 . ?
C22D C23D 1.3900 . ?
C22D H22D 0.9300 . ?
C23D C24D 1.3900 . ?
C23D H23D 0.9300 . ?
C24D C25D 1.3900 . ?
C24D H24D 0.9300 . ?
C25D H25D 0.9300 . ?

loop_
_geom_torsion_atom_site_label_1
_geom_torsion_atom_site_label_2
_geom_torsion_atom_site_label_3
_geom_torsion_atom_site_label_4
_geom_torsion
_geom_torsion_site_symmetry_1
_geom_torsion_site_symmetry_2
_geom_torsion_site_symmetry_3
_geom_torsion_site_symmetry_4
_geom_torsion_publ_flag
C4 N1 C1 C2 -3.6(2) . . . . ?
C4 N1 C1 C5 173.90(15) . . . . ?
N1 C1 C2 C26 179.09(17) . . . . ?
C5 C1 C2 C26 2.1(3) . . . . ?
N1 C1 C2 C3 1.92(19) . . . . ?
C5 C1 C2 C3 -175.03(17) . . . . ?
C11 O2 C3 C2 50.5(2) . . . . ?
C11 O2 C3 C18 177.40(18) . . . . ?
C11 O2 C3 C4 -64.5(2) . . . . ?
C1 C2 C3 O2 -119.07(16) . . . . ?
C26 C2 C3 O2 63.5(2) . . . . ?
C1 C2 C3 C18 117.35(17) . . . . ?
C26 C2 C3 C18 -60.0(2) . . . . ?
C1 C2 C3 C4 0.11(18) . . . . ?
C26 C2 C3 C4 -177.29(16) . . . . ?
C1 N1 C4 O1 -177.29(18) . . . . ?
C1 N1 C4 C3 3.48(19) . . . . ?
O2 C3 C4 O1 -57.6(2) . . . . ?
C2 C3 C4 O1 178.62(18) . . . . ?
C18 C3 C4 O1 58.8(2) . . . . ?
O2 C3 C4 N1 121.70(15) . . . . ?
C2 C3 C4 N1 -2.13(17) . . . . ?
C18 C3 C4 N1 -121.99(16) . . . . ?
C2 C1 C5 C6 37.9(3) . . . . ?
N1 C1 C5 C6 -138.9(2) . . . . ?
C2 C1 C5 C10 -145.5(2) . . . . ?
N1 C1 C5 C10 37.7(2) . . . . ?
C10 C5 C6 C7 1.2(4) . . . . ?
C1 C5 C6 C7 177.9(2) . . . . ?
C5 C6 C7 C8 0.6(5) . . . . ?
C6 C7 C8 C9 -1.5(5) . . . . ?
C7 C8 C9 C10 0.7(4) . . . . ?
C8 C9 C10 C5 1.1(3) . . . . ?
C6 C5 C10 C9 -2.1(3) . . . . ?
C1 C5 C10 C9 -178.76(18) . . . . ?
C3 O2 C11 C12 167.27(17) . . . . ?
O2 C11 C12 C13 -93.2(2) . . . . ?
O2 C11 C12 C17 86.7(2) . . . . ?
C17 C12 C13 C14 0.0 . . . . ?
C11 C12 C13 C14 179.90(16) . . . . ?
C12 C13 C14 C15 0.0 . . . . ?
C13 C14 C15 C16 0.0 . . . . ?
C14 C15 C16 C17 0.0 . . . . ?
C15 C16 C17 C12 0.0 . . . . ?
C13 C12 C17 C16 0.0 . . . . ?
C11 C12 C17 C16 -179.90(16) . . . . ?
C19 O4 C18 O3 -10.1(3) . . . . ?
C19 O4 C18 C3 172.50(15) . . . . ?
O2 C3 C18 O3 0.5(3) . . . . ?
C2 C3 C18 O3 129.4(2) . . . . ?
C4 C3 C18 O3 -117.8(2) . . . . ?
O2 C3 C18 O4 177.86(14) . . . . ?
C2 C3 C18 O4 -53.3(2) . . . . ?
C4 C3 C18 O4 59.53(19) . . . . ?
C18 O4 C19 C20D -95.4(5) . . . . ?
C18 O4 C19 C20 -92.0(4) . . . . ?
C27 O6 C26 O5 -4.8(3) . . . . ?
C27 O6 C26 C2 175.8(2) . . . . ?
C1 C2 C26 O5 16.8(4) . . . . ?
C3 C2 C26 O5 -166.4(2) . . . . ?
C1 C2 C26 O6 -163.83(18) . . . . ?
C3 C2 C26 O6 13.0(2) . . . . ?
O4 C19 C20 C21 -47.3(6) . . . . ?
O4 C19 C20 C25 133.5(3) . . . . ?
C25 C20 C21 C22 0.0 . . . . ?
C19 C20 C21 C22 -179.2(7) . . . . ?
C20 C21 C22 C23 0.0 . . . . ?
C21 C22 C23 C24 0.0 . . . . ?
C22 C23 C24 C25 0.0 . . . . ?
C23 C24 C25 C20 0.0 . . . . ?
C21 C20 C25 C24 0.0 . . . . ?
C19 C20 C25 C24 179.3(7) . . . . ?
O4 C19 C20D C21D -52.7(6) . . . . ?
O4 C19 C20D C25D 130.4(6) . . . . ?
C25D C20D C21D C22D 0.0 . . . . ?
C19 C20D C21D C22D -177.1(9) . . . . ?
C20D C21D C22D C23D 0.0 . . . . ?
C21D C22D C23D C24D 0.0 . . . . ?
C22D C23D C24D C25D 0.0 . . . . ?
C23D C24D C25D C20D 0.0 . . . . ?
C21D C20D C25D C24D 0.0 . . . . ?
C19 C20D C25D C24D 176.7(10) . . . . ?
